data_4067580
loop_
_publ_author_name
'Mutseneck, Elena V.'
'Reus, Christian'
'Sch\"odel, Frauke'
'Bolte, Michael'
'Lerner, Hans-Wolfram'
'Wagner, Matthias'

_publ_section_title
;
 Reactions of [Cp*RuCl]4and [(p-cymene)RuCl2]2with the Tridentate Ligand
 [Ph(pz)B(\m-O)(\m-pz)B(pz)Ph]&#x2212;
;
_journal_issue 4
_journal_name_full Organometallics
_journal_page_first 966
_journal_paper_doi 10.1021/om901022d
_journal_volume 29
_journal_year 2010
_chemical_formula_moiety 'C21 H19 B3 N2 O3'
_chemical_formula_sum 'C21 H19 B3 N2 O3'
_chemical_formula_weight 379.81
_chemical_name_systematic ?
_space_group_IT_number 14
_symmetry_cell_setting monoclinic
_symmetry_space_group_name_Hall '-P 2ybc'
_symmetry_space_group_name_H-M 'P 1 21/c 1'
_atom_sites_solution_hydrogens geom
_atom_sites_solution_primary direct
_atom_sites_solution_secondary difmap
_audit_creation_method SHELXL-97
_cell_angle_alpha 90.00
_cell_angle_beta 95.687(8)
_cell_angle_gamma 90.00
_cell_formula_units_Z 4
_cell_length_a 16.5925(17)
_cell_length_b 10.3829(11)
_cell_length_c 11.7514(13)
_cell_measurement_reflns_used 7549
_cell_measurement_temperature 173(2)
_cell_measurement_theta_max 25.8
_cell_measurement_theta_min 3.5
_cell_volume 2014.5(4)
_computing_cell_refinement 'X-Area (Stoe & Cie, 2001)'
_computing_data_collection 'X-Area (Stoe & Cie, 2001)'
_computing_data_reduction 'X-Area (Stoe & Cie, 2001)'
_computing_molecular_graphics 'XP in SHELXTL-Plus (Sheldrick, 1991)'
_computing_publication_material SHELXL97
_computing_structure_refinement 'SHELXL97 (Sheldrick, 1997) '
_computing_structure_solution 'SHELXS97 (Sheldrick, 1990) '
_diffrn_ambient_temperature 173(2)
_diffrn_measured_fraction_theta_full 0.997
_diffrn_measured_fraction_theta_max 0.997
_diffrn_measurement_device_type 'STOE IPDS II two-circle-diffractometer'
_diffrn_measurement_method \w
_diffrn_radiation_monochromator graphite
_diffrn_radiation_source 'fine-focus sealed tube'
_diffrn_radiation_type MoK\a
_diffrn_radiation_wavelength 0.71073
_diffrn_reflns_av_R_equivalents 0.0810
_diffrn_reflns_av_sigmaI/netI 0.1028
_diffrn_reflns_limit_h_max 19
_diffrn_reflns_limit_h_min -19
_diffrn_reflns_limit_k_max 12
_diffrn_reflns_limit_k_min -12
_diffrn_reflns_limit_l_max 13
_diffrn_reflns_limit_l_min -13
_diffrn_reflns_number 16376
_diffrn_reflns_theta_full 25.00
_diffrn_reflns_theta_max 25.03
_diffrn_reflns_theta_min 3.48
_diffrn_standards_number 0
_exptl_absorpt_coefficient_mu 0.081
_exptl_absorpt_correction_type none
_exptl_crystal_colour colourless
_exptl_crystal_density_diffrn 1.252
_exptl_crystal_density_method 'not measured'
_exptl_crystal_description block
_exptl_crystal_F_000 792
_exptl_crystal_size_max 0.21
_exptl_crystal_size_mid 0.19
_exptl_crystal_size_min 0.18
_refine_diff_density_max 0.183
_refine_diff_density_min -0.208
_refine_diff_density_rms 0.045
_refine_ls_extinction_method none
_refine_ls_goodness_of_fit_ref 0.953
_refine_ls_hydrogen_treatment mixed
_refine_ls_matrix_type full
_refine_ls_number_parameters 266
_refine_ls_number_reflns 3544
_refine_ls_number_restraints 0
_refine_ls_restrained_S_all 0.953
_refine_ls_R_factor_all 0.1081
_refine_ls_R_factor_gt 0.0569
_refine_ls_shift/su_max 0.000
_refine_ls_shift/su_mean 0.000
_refine_ls_structure_factor_coef Fsqd
_refine_ls_weighting_details 'calc w=1/[\s^2^(Fo^2^)+(0.0395P)^2^+0.0000P] where P=(Fo^2^+2Fc^2^)/3'
_refine_ls_weighting_scheme calc
_refine_ls_wR_factor_gt 0.1055
_refine_ls_wR_factor_ref 0.1217
_reflns_number_gt 2147
_reflns_number_total 3544
_reflns_threshold_expression I>2\s(I)
_cod_data_source_file om901022d_si_001.cif
_cod_data_source_block wa830
_cod_depositor_comments
;
The following automatic conversions were performed:

'_symmetry_cell_setting' value 'Monoclinic' changed to 'monoclinic'
according to /home/saulius/struct/CIF-dictionaries/cif_core.dic
dictionary named 'cif_core.dic' version 2.4.1 from 2010-06-29.

Automatic conversion script
Id: cif_fix_values 1715 2011-07-08 13:25:40Z adriana 
;
_cod_original_sg_symbol_H-M 'P 21/c'
_cod_database_code 4067580

loop_
_symmetry_equiv_pos_as_xyz
'x, y, z'
'-x, y+1/2, -z+1/2'
'-x, -y, -z'
'x, -y-1/2, z-1/2'

loop_
_atom_site_label
_atom_site_type_symbol
_atom_site_fract_x
_atom_site_fract_y
_atom_site_fract_z
_atom_site_U_iso_or_equiv
_atom_site_adp_type
_atom_site_occupancy
_atom_site_symmetry_multiplicity
_atom_site_calc_flag
_atom_site_refinement_flags
O1 O 0.26298(10) 0.70626(17) 0.26291(14) 0.0357(4) Uani 1 1 d .
B1 B 0.19510(18) 0.7115(3) 0.3332(2) 0.0320(7) Uani 1 1 d .
O2 O 0.19725(10) 0.61219(16) 0.42217(14) 0.0337(4) Uani 1 1 d .
B2 B 0.26275(18) 0.5341(3) 0.4447(2) 0.0326(7) Uani 1 1 d .
O3 O 0.32945(10) 0.54451(18) 0.38267(15) 0.0393(5) Uani 1 1 d .
B3 B 0.32795(17) 0.6297(3) 0.2901(2) 0.0335(7) Uani 1 1 d .
N1 N 0.20834(12) 0.84637(19) 0.40069(17) 0.0315(5) Uani 1 1 d .
N2 N 0.18066(15) 0.8670(2) 0.50333(19) 0.0393(6) Uani 1 1 d .
H2 H 0.1545(18) 0.802(3) 0.536(3) 0.053(9) Uiso 1 1 d .
C3 C 0.19756(17) 0.9868(3) 0.5406(2) 0.0419(7) Uani 1 1 d .
H3 H 0.1845 1.0230 0.6107 0.050 Uiso 1 1 calc R
C4 C 0.23714(15) 1.0477(3) 0.4587(2) 0.0381(6) Uani 1 1 d .
H4 H 0.2566 1.1338 0.4604 0.046 Uiso 1 1 calc R
C5 C 0.24283(15) 0.9571(3) 0.3727(2) 0.0354(6) Uani 1 1 d .
H5 H 0.2675 0.9717 0.3043 0.043 Uiso 1 1 calc R
C11 C 0.10963(15) 0.7119(3) 0.2529(2) 0.0330(6) Uani 1 1 d .
C12 C 0.05844(17) 0.6042(3) 0.2449(2) 0.0453(7) Uani 1 1 d .
H12 H 0.0704 0.5333 0.2949 0.054 Uiso 1 1 calc R
C13 C -0.00944(18) 0.5988(3) 0.1655(3) 0.0537(9) Uani 1 1 d .
H13 H -0.0429 0.5244 0.1616 0.064 Uiso 1 1 calc R
C14 C -0.02853(17) 0.7011(3) 0.0920(3) 0.0513(8) Uani 1 1 d .
H14 H -0.0746 0.6966 0.0373 0.062 Uiso 1 1 calc R
C15 C 0.01979(16) 0.8097(3) 0.0988(2) 0.0428(7) Uani 1 1 d .
H15 H 0.0066 0.8808 0.0496 0.051 Uiso 1 1 calc R
C16 C 0.08821(15) 0.8147(3) 0.1782(2) 0.0353(6) Uani 1 1 d .
H16 H 0.1212 0.8897 0.1818 0.042 Uiso 1 1 calc R
C21 C 0.26308(16) 0.4277(2) 0.5398(2) 0.0342(6) Uani 1 1 d .
C22 C 0.19192(19) 0.3907(2) 0.5844(2) 0.0407(7) Uani 1 1 d .
H22 H 0.1420 0.4289 0.5556 0.049 Uiso 1 1 calc R
C23 C 0.1929(2) 0.2982(3) 0.6711(2) 0.0569(9) Uani 1 1 d .
H23 H 0.1438 0.2737 0.7005 0.068 Uiso 1 1 calc R
C24 C 0.2653(3) 0.2424(3) 0.7138(3) 0.0665(12) Uani 1 1 d .
H24 H 0.2661 0.1803 0.7733 0.080 Uiso 1 1 calc R
C25 C 0.3362(3) 0.2765(3) 0.6703(3) 0.0641(11) Uani 1 1 d .
H25 H 0.3858 0.2376 0.6995 0.077 Uiso 1 1 calc R
C26 C 0.33541(19) 0.3676(3) 0.5840(2) 0.0497(8) Uani 1 1 d .
H26 H 0.3847 0.3898 0.5542 0.060 Uiso 1 1 calc R
C31 C 0.40161(15) 0.6311(3) 0.2164(2) 0.0374(6) Uani 1 1 d .
C32 C 0.46448(16) 0.5411(3) 0.2333(3) 0.0446(7) Uani 1 1 d .
H32 H 0.4635 0.4787 0.2923 0.054 Uiso 1 1 calc R
C33 C 0.52846(17) 0.5417(4) 0.1647(3) 0.0561(9) Uani 1 1 d .
H33 H 0.5705 0.4796 0.1772 0.067 Uiso 1 1 calc R
C34 C 0.53101(18) 0.6321(4) 0.0786(3) 0.0603(9) Uani 1 1 d .
H34 H 0.5747 0.6321 0.0322 0.072 Uiso 1 1 calc R
C35 C 0.46959(18) 0.7230(4) 0.0603(3) 0.0555(9) Uani 1 1 d .
H35 H 0.4713 0.7856 0.0016 0.067 Uiso 1 1 calc R
C36 C 0.40532(17) 0.7218(3) 0.1285(2) 0.0474(8) Uani 1 1 d .
H36 H 0.3633 0.7837 0.1152 0.057 Uiso 1 1 calc R

loop_
_atom_site_aniso_label
_atom_site_aniso_U_11
_atom_site_aniso_U_22
_atom_site_aniso_U_33
_atom_site_aniso_U_23
_atom_site_aniso_U_13
_atom_site_aniso_U_12
O1 0.0357(10) 0.0350(10) 0.0365(10) 0.0029(8) 0.0036(8) 0.0042(8)
B1 0.0378(16) 0.0262(15) 0.0319(15) 0.0028(13) 0.0038(13) 0.0020(13)
O2 0.0387(10) 0.0285(9) 0.0338(10) 0.0049(8) 0.0029(8) 0.0055(8)
B2 0.0391(16) 0.0280(16) 0.0294(14) -0.0092(12) -0.0027(13) 0.0006(13)
O3 0.0365(10) 0.0366(11) 0.0436(11) 0.0016(9) -0.0012(8) 0.0055(9)
B3 0.0365(16) 0.0314(16) 0.0316(15) -0.0100(13) -0.0016(13) -0.0029(13)
N1 0.0376(11) 0.0298(12) 0.0268(11) 0.0017(9) 0.0013(9) 0.0005(10)
N2 0.0541(15) 0.0293(13) 0.0355(12) 0.0022(10) 0.0093(11) -0.0074(12)
C3 0.0560(18) 0.0320(15) 0.0373(14) -0.0041(13) 0.0025(13) -0.0013(13)
C4 0.0414(15) 0.0296(14) 0.0414(15) 0.0004(13) -0.0046(12) -0.0030(13)
C5 0.0369(14) 0.0330(15) 0.0365(14) 0.0033(12) 0.0042(11) -0.0045(12)
C11 0.0376(14) 0.0313(14) 0.0308(13) -0.0012(11) 0.0063(11) 0.0010(12)
C12 0.0434(15) 0.0389(16) 0.0525(18) 0.0113(14) -0.0012(13) -0.0078(13)
C13 0.0462(17) 0.0511(19) 0.0615(19) 0.0102(16) -0.0062(15) -0.0152(15)
C14 0.0370(15) 0.058(2) 0.0559(18) 0.0071(16) -0.0084(14) -0.0054(15)
C15 0.0437(15) 0.0405(17) 0.0427(16) 0.0056(13) -0.0033(13) 0.0042(14)
C16 0.0399(14) 0.0264(14) 0.0388(15) 0.0018(11) 0.0002(12) 0.0004(12)
C21 0.0480(16) 0.0214(13) 0.0305(13) -0.0059(11) -0.0092(12) 0.0035(12)
C22 0.0646(19) 0.0242(14) 0.0329(14) -0.0040(12) 0.0025(13) -0.0011(13)
C23 0.101(3) 0.0312(16) 0.0402(16) -0.0040(14) 0.0142(17) -0.0059(18)
C24 0.136(4) 0.0286(17) 0.0312(16) 0.0012(14) -0.013(2) 0.002(2)
C25 0.098(3) 0.0361(18) 0.0506(19) 0.0014(15) -0.030(2) 0.0124(19)
C26 0.0620(19) 0.0349(16) 0.0476(17) -0.0031(14) -0.0178(15) 0.0061(15)
C31 0.0319(14) 0.0415(16) 0.0379(14) -0.0098(13) -0.0015(11) -0.0042(12)
C32 0.0351(15) 0.0476(18) 0.0496(17) -0.0119(14) -0.0029(13) 0.0013(13)
C33 0.0324(15) 0.070(2) 0.066(2) -0.0174(19) 0.0037(15) 0.0009(16)
C34 0.0403(17) 0.091(3) 0.0512(19) -0.0140(19) 0.0104(14) -0.0113(18)
C35 0.0467(18) 0.073(2) 0.0473(18) 0.0052(17) 0.0071(14) -0.0133(17)
C36 0.0422(16) 0.0536(19) 0.0464(17) 0.0010(15) 0.0051(13) -0.0029(14)

loop_
_atom_type_symbol
_atom_type_description
_atom_type_scat_dispersion_real
_atom_type_scat_dispersion_imag
_atom_type_scat_source
C C 0.0033 0.0016 'International Tables Vol C Tables 4.2.6.8 and 6.1.1.4'
H H 0.0000 0.0000 'International Tables Vol C Tables 4.2.6.8 and 6.1.1.4'
B B 0.0013 0.0007 'International Tables Vol C Tables 4.2.6.8 and 6.1.1.4'
N N 0.0061 0.0033 'International Tables Vol C Tables 4.2.6.8 and 6.1.1.4'
O O 0.0106 0.0060 'International Tables Vol C Tables 4.2.6.8 and 6.1.1.4'

loop_
_geom_angle_atom_site_label_1
_geom_angle_atom_site_label_2
_geom_angle_atom_site_label_3
_geom_angle
B3 O1 B1 121.9(2)
O1 B1 O2 114.3(2)
O1 B1 N1 103.6(2)
O2 B1 N1 105.53(19)
O1 B1 C11 110.4(2)
O2 B1 C11 112.0(2)
N1 B1 C11 110.6(2)
B2 O2 B1 121.4(2)
O2 B2 O3 121.0(2)
O2 B2 C21 120.3(3)
O3 B2 C21 118.8(2)
B2 O3 B3 120.2(2)
O1 B3 O3 120.5(3)
O1 B3 C31 120.7(2)
O3 B3 C31 118.7(2)
C5 N1 N2 105.9(2)
C5 N1 B1 131.7(2)
N2 N1 B1 122.3(2)
C3 N2 N1 111.1(2)
C3 N2 H2 130(2)
N1 N2 H2 119(2)
N2 C3 C4 107.4(3)
N2 C3 H3 126.3
C4 C3 H3 126.3
C3 C4 C5 105.6(2)
C3 C4 H4 127.2
C5 C4 H4 127.2
N1 C5 C4 109.9(2)
N1 C5 H5 125.0
C4 C5 H5 125.0
C12 C11 C16 116.7(2)
C12 C11 B1 121.7(2)
C16 C11 B1 121.2(2)
C13 C12 C11 121.5(3)
C13 C12 H12 119.3
C11 C12 H12 119.3
C14 C13 C12 120.5(3)
C14 C13 H13 119.8
C12 C13 H13 119.8
C15 C14 C13 119.6(2)
C15 C14 H14 120.2
C13 C14 H14 120.2
C14 C15 C16 119.8(3)
C14 C15 H15 120.1
C16 C15 H15 120.1
C15 C16 C11 121.8(3)
C15 C16 H16 119.1
C11 C16 H16 119.1
C22 C21 C26 117.6(3)
C22 C21 B2 121.2(2)
C26 C21 B2 121.2(3)
C21 C22 C23 121.0(3)
C21 C22 H22 119.5
C23 C22 H22 119.5
C24 C23 C22 119.9(4)
C24 C23 H23 120.1
C22 C23 H23 120.1
C25 C24 C23 120.2(3)
C25 C24 H24 119.9
C23 C24 H24 119.9
C24 C25 C26 120.1(3)
C24 C25 H25 120.0
C26 C25 H25 120.0
C25 C26 C21 121.3(3)
C25 C26 H26 119.4
C21 C26 H26 119.4
C32 C31 C36 117.8(3)
C32 C31 B3 121.8(3)
C36 C31 B3 120.4(2)
C33 C32 C31 120.9(3)
C33 C32 H32 119.5
C31 C32 H32 119.5
C34 C33 C32 120.3(3)
C34 C33 H33 119.8
C32 C33 H33 119.8
C33 C34 C35 119.9(3)
C33 C34 H34 120.0
C35 C34 H34 120.0
C34 C35 C36 119.7(3)
C34 C35 H35 120.2
C36 C35 H35 120.2
C35 C36 C31 121.3(3)
C35 C36 H36 119.3
C31 C36 H36 119.3

loop_
_geom_bond_atom_site_label_1
_geom_bond_atom_site_label_2
_geom_bond_distance
O1 B3 1.352(3)
O1 B1 1.463(4)
B1 O2 1.466(3)
B1 N1 1.613(4)
B1 C11 1.624(4)
O2 B2 1.360(3)
B2 O3 1.388(4)
B2 C21 1.572(4)
O3 B3 1.400(4)
B3 C31 1.567(4)
N1 C5 1.340(3)
N1 N2 1.350(3)
N2 C3 1.340(3)
N2 H2 0.90(3)
C3 C4 1.371(4)
C3 H3 0.9500
C4 C5 1.390(4)
C4 H4 0.9500
C5 H5 0.9500
C11 C12 1.401(4)
C11 C16 1.405(3)
C12 C13 1.391(4)
C12 H12 0.9500
C13 C14 1.386(4)
C13 H13 0.9500
C14 C15 1.381(4)
C14 H14 0.9500
C15 C16 1.397(3)
C15 H15 0.9500
C16 H16 0.9500
C21 C22 1.392(4)
C21 C26 1.406(4)
C22 C23 1.399(4)
C22 H22 0.9500
C23 C24 1.383(5)
C23 H23 0.9500
C24 C25 1.375(5)
C24 H24 0.9500
C25 C26 1.385(4)
C25 H25 0.9500
C26 H26 0.9500
C31 C32 1.400(4)
C31 C36 1.404(4)
C32 C33 1.395(4)
C32 H32 0.9500
C33 C34 1.384(5)
C33 H33 0.9500
C34 C35 1.390(5)
C34 H34 0.9500
C35 C36 1.396(4)
C35 H35 0.9500
C36 H36 0.9500

loop_
_geom_hbond_atom_site_label_D
_geom_hbond_atom_site_label_H
_geom_hbond_atom_site_label_A
_geom_hbond_distance_DH
_geom_hbond_distance_HA
_geom_hbond_distance_DA
_geom_hbond_angle_DHA
N2 H2 O2 0.90(3) 2.52(3) 2.835(3) 101(2)

loop_
_geom_torsion_atom_site_label_1
_geom_torsion_atom_site_label_2
_geom_torsion_atom_site_label_3
_geom_torsion_atom_site_label_4
_geom_torsion
B3 O1 B1 O2 -10.0(3)
B3 O1 B1 N1 104.3(2)
B3 O1 B1 C11 -137.3(2)
O1 B1 O2 B2 8.0(3)
N1 B1 O2 B2 -105.1(2)
C11 B1 O2 B2 134.4(2)
B1 O2 B2 O3 -1.1(3)
B1 O2 B2 C21 -179.4(2)
O2 B2 O3 B3 -4.5(3)
C21 B2 O3 B3 173.8(2)
B1 O1 B3 O3 5.1(3)
B1 O1 B3 C31 -177.0(2)
B2 O3 B3 O1 2.6(3)
B2 O3 B3 C31 -175.4(2)
O1 B1 N1 C5 29.1(3)
O2 B1 N1 C5 149.5(2)
C11 B1 N1 C5 -89.2(3)
O1 B1 N1 N2 -153.4(2)
O2 B1 N1 N2 -33.1(3)
C11 B1 N1 N2 88.3(3)
C5 N1 N2 C3 -0.6(3)
B1 N1 N2 C3 -178.6(2)
N1 N2 C3 C4 0.6(3)
N2 C3 C4 C5 -0.4(3)
N2 N1 C5 C4 0.3(3)
B1 N1 C5 C4 178.1(2)
C3 C4 C5 N1 0.0(3)
O1 B1 C11 C12 107.9(3)
O2 B1 C11 C12 -20.6(4)
N1 B1 C11 C12 -138.1(3)
O1 B1 C11 C16 -64.6(3)
O2 B1 C11 C16 166.8(2)
N1 B1 C11 C16 49.4(3)
C16 C11 C12 C13 1.1(4)
B1 C11 C12 C13 -171.8(3)
C11 C12 C13 C14 -0.4(5)
C12 C13 C14 C15 -0.7(5)
C13 C14 C15 C16 1.1(5)
C14 C15 C16 C11 -0.3(4)
C12 C11 C16 C15 -0.7(4)
B1 C11 C16 C15 172.1(3)
O2 B2 C21 C22 14.7(4)
O3 B2 C21 C22 -163.7(2)
O2 B2 C21 C26 -164.4(2)
O3 B2 C21 C26 17.3(3)
C26 C21 C22 C23 0.7(4)
B2 C21 C22 C23 -178.4(2)
C21 C22 C23 C24 0.2(4)
C22 C23 C24 C25 -0.8(4)
C23 C24 C25 C26 0.4(5)
C24 C25 C26 C21 0.6(4)
C22 C21 C26 C25 -1.1(4)
B2 C21 C26 C25 178.0(3)
O1 B3 C31 C32 -171.3(2)
O3 B3 C31 C32 6.6(4)
O1 B3 C31 C36 7.0(4)
O3 B3 C31 C36 -175.1(2)
C36 C31 C32 C33 -0.1(4)
B3 C31 C32 C33 178.3(2)
C31 C32 C33 C34 0.2(4)
C32 C33 C34 C35 0.0(5)
C33 C34 C35 C36 -0.4(5)
C34 C35 C36 C31 0.5(4)
C32 C31 C36 C35 -0.2(4)
B3 C31 C36 C35 -178.7(3)
